data_4519375
loop_
_publ_author_name
'Khake, Shrikant M.'
'Chatani, Naoto'

_publ_section_title
;
 Rhodium(III)-Catalyzed Oxidative C--H Alkylation of Aniline Derivatives
 with Allylic Alcohols To Produce \b-Aryl Ketones
;
_journal_name_full 'ACS Catalysis'
_journal_page_first 4394
_journal_page_last 4401
_journal_paper_doi 10.1021/acscatal.2c00854
_journal_year 2022
_chemical_formula_moiety 'C15 H17 N3 O'
_chemical_formula_sum 'C15 H17 N3 O'
_chemical_formula_weight 255.32
_space_group_crystal_system triclinic
_space_group_IT_number 2
_space_group_name_Hall '-P 1'
_space_group_name_H-M_alt 'P -1'
_atom_sites_solution_hydrogens geom
_atom_sites_solution_primary direct
_atom_sites_solution_secondary difmap
_cell_angle_alpha 95.9400
_cell_angle_beta 109.1200
_cell_angle_gamma 110.3960
_cell_formula_units_Z 2
_cell_length_a 7.6880
_cell_length_b 9.1076
_cell_length_c 10.6827
_cell_measurement_reflns_used 2096
_cell_measurement_temperature 123
_cell_measurement_theta_max 67.81
_cell_measurement_theta_min 6.08
_cell_volume 642.108
_computing_cell_refinement 'CrysAlisPro 1.171.40.43a (Rigaku OD, 2019)'
_computing_data_collection 'CrysAlisPro 1.171.40.43a (Rigaku OD, 2019)'
_computing_data_reduction 'CrysAlisPro 1.171.40.43a (Rigaku OD, 2019)'
_computing_molecular_graphics 'CrystalStructure 4.2.1'
_computing_publication_material 'CrystalStructure 4.2.1 (Rigaku, 2016)'
_computing_structure_refinement 'SHELXL97 (Sheldrick, 2008)'
_computing_structure_solution 'Il Milione (Burla, et al., 2007)'
_diffrn_ambient_temperature 123
_diffrn_detector_area_resol_mean 10.000
_diffrn_measured_fraction_theta_full 0.973
_diffrn_measured_fraction_theta_max 0.973
_diffrn_measurement_device_type 'Rigaku XtaLAB P200'
_diffrn_measurement_method \w
_diffrn_radiation_type 'Cu K\a'
_diffrn_radiation_wavelength 1.54187
_diffrn_reflns_av_R_equivalents 0.0483
_diffrn_reflns_Laue_measured_fraction_full 0.000
_diffrn_reflns_Laue_measured_fraction_max 0.000
_diffrn_reflns_limit_h_max 9
_diffrn_reflns_limit_h_min -9
_diffrn_reflns_limit_k_max 10
_diffrn_reflns_limit_k_min -10
_diffrn_reflns_limit_l_max 12
_diffrn_reflns_limit_l_min -12
_diffrn_reflns_number 4736
_diffrn_reflns_point_group_measured_fraction_full 0.000
_diffrn_reflns_point_group_measured_fraction_max 0.000
_diffrn_reflns_theta_full 68.160
_diffrn_reflns_theta_max 68.160
_diffrn_reflns_theta_min 5.346
_diffrn_standards_number 0
_exptl_absorpt_coefficient_mu 0.681
_exptl_absorpt_correction_T_max 0.712
_exptl_absorpt_correction_T_min 0.205
_exptl_absorpt_correction_type multi-scan
_exptl_absorpt_process_details
;
CrysAlisPro 1.171.40.43a (Rigaku Oxford Diffraction, 2019)
Empirical absorption correction using spherical harmonics,
 implemented in SCALE3 ABSPACK scaling algorithm.
;
_exptl_crystal_colour colorless
_exptl_crystal_density_diffrn 1.320
_exptl_crystal_density_meas ?
_exptl_crystal_density_method 'not measured'
_exptl_crystal_description prism
_exptl_crystal_F_000 272.00
_exptl_crystal_size_max 0.700
_exptl_crystal_size_mid 0.500
_exptl_crystal_size_min 0.500
_refine_diff_density_max 0.56
_refine_diff_density_min -0.50
_refine_ls_extinction_method none
_refine_ls_goodness_of_fit_ref 1.141
_refine_ls_hydrogen_treatment refxyz
_refine_ls_number_parameters 240
_refine_ls_number_reflns 2272
_refine_ls_number_restraints 0
_refine_ls_R_factor_all 0.0918
_refine_ls_R_factor_gt 0.0841
_refine_ls_shift/su_max 0.009
_refine_ls_structure_factor_coef Fsqd
_refine_ls_weighting_details 'w = 1/[\s^2^(Fo^2^)+(0.2000P)^2^] where P=(Fo^2^+2Fc^2^)/3'
_refine_ls_weighting_scheme calc
_refine_ls_wR_factor_gt 0.2251
_refine_ls_wR_factor_ref 0.2565
_reflns_number_gt 1938
_reflns_number_total 2272
_reflns_threshold_expression F^2^>2.0\s(F^2^)
_cod_data_source_file cs2c00854_si_002.cif
_cod_data_source_block xcalibur
_cod_depositor_comments
;
The following automatic conversions were performed:

data name '_atom_site_symetry_multiplicity' was replaced with
'_atom_site_symmetry_multiplicity' as specified in the replacement
file
'/home/data/users/saulius/crontab/automatic-downloads/current/ACS/lib/lists/replacement-tags.lst'.

Automatic conversion script
Id: cif_correct_tags 7550 2019-12-06 10:49:48Z antanas 

The following automatic conversions were performed:

data item '_exptl_crystal_density_meas' value 'not measured' was
changed to '?' -- the value is perceived as not measured.

Automatic conversion script
Id: cif_fix_values 7556 2019-12-06 15:28:31Z antanas 
;
_cod_original_cell_volume 642.1084
_cod_database_code 4519375

loop_
_space_group_symop_id
_space_group_symop_operation_xyz
1 +X,+Y,+Z
2 -X,-Y,-Z

loop_
_atom_site_label
_atom_site_type_symbol
_atom_site_fract_x
_atom_site_fract_y
_atom_site_fract_z
_atom_site_U_iso_or_equiv
_atom_site_adp_type
_atom_site_occupancy
_atom_site_symmetry_multiplicity
_atom_site_calc_flag
_atom_site_refinement_flags
_atom_site_disorder_assembly
_atom_site_disorder_group
O1 O -0.1700(2) 0.20233(18) -0.30251(16) 0.0317(5) Uani 1 1 d . . .
N1 N 0.1968(3) 0.4803(2) 0.20622(19) 0.0248(5) Uani 1 1 d . . .
N2 N 0.3946(3) 0.3516(2) 0.16755(19) 0.0257(5) Uani 1 1 d . . .
N3 N 0.5007(3) 0.6390(2) 0.20116(19) 0.0279(5) Uani 1 1 d . . .
C1 C 0.0661(3) 0.3397(2) 0.2302(2) 0.0252(6) Uani 1 1 d . . .
C2 C -0.0687(3) 0.2053(3) 0.1207(2) 0.0245(6) Uani 1 1 d . . .
C3 C -0.1926(3) 0.0705(3) 0.1493(2) 0.0273(6) Uani 1 1 d . . .
C4 C -0.1854(3) 0.0724(3) 0.2817(2) 0.0277(6) Uani 1 1 d . . .
C5 C -0.0563(4) 0.2074(3) 0.3872(2) 0.0292(6) Uani 1 1 d . . .
C6 C 0.0725(3) 0.3437(3) 0.3631(2) 0.0260(6) Uani 1 1 d . . .
C7 C 0.2180(4) 0.4903(3) 0.4782(2) 0.0335(6) Uani 1 1 d . . .
C8 C 0.3709(3) 0.4897(2) 0.1912(2) 0.0235(6) Uani 1 1 d . . .
C9 C 0.5642(3) 0.3662(3) 0.1498(2) 0.0282(6) Uani 1 1 d . . .
C10 C 0.7064(3) 0.5121(3) 0.1551(2) 0.0287(6) Uani 1 1 d . . .
C11 C 0.6677(3) 0.6469(3) 0.1830(2) 0.0287(6) Uani 1 1 d . . .
C12 C -0.0796(4) 0.2105(3) -0.0224(2) 0.0284(6) Uani 1 1 d . . .
C13 C -0.2382(3) 0.0636(3) -0.1340(2) 0.0271(6) Uani 1 1 d . . .
C14 C -0.2460(3) 0.0741(3) -0.2762(2) 0.0267(6) Uani 1 1 d . . .
C15 C -0.3557(4) -0.0818(3) -0.3831(2) 0.0322(6) Uani 1 1 d . . .
H1 H -0.290(4) -0.029(3) 0.074(3) 0.038(7) Uiso 1 1 d . . .
H2 H -0.276(4) -0.024(3) 0.292(2) 0.023(6) Uiso 1 1 d . . .
H3 H -0.055(4) 0.210(4) 0.481(3) 0.045(8) Uiso 1 1 d . . .
H4 H 0.214(5) 0.487(4) 0.565(4) 0.060(10) Uiso 1 1 d . . .
H5 H 0.190(5) 0.582(4) 0.462(4) 0.057(9) Uiso 1 1 d . . .
H6 H 0.366(4) 0.518(3) 0.489(3) 0.037(7) Uiso 1 1 d . . .
H7 H 0.194(4) 0.571(4) 0.239(3) 0.041(7) Uiso 1 1 d . . .
H8 H 0.581(4) 0.265(3) 0.128(3) 0.031(6) Uiso 1 1 d . . .
H9 H 0.830(4) 0.518(3) 0.146(2) 0.026(6) Uiso 1 1 d . . .
H10 H 0.768(4) 0.753(3) 0.193(3) 0.032(6) Uiso 1 1 d . . .
H11 H -0.099(4) 0.312(4) -0.039(3) 0.040(7) Uiso 1 1 d . . .
H12 H 0.054(4) 0.228(3) -0.026(3) 0.037(7) Uiso 1 1 d . . .
H13 H -0.375(4) 0.047(3) -0.142(3) 0.034(7) Uiso 1 1 d . . .
H14 H -0.223(4) -0.036(4) -0.120(3) 0.038(7) Uiso 1 1 d . . .
H15 H -0.500(5) -0.133(4) -0.395(4) 0.059(9) Uiso 1 1 d . . .
H16 H -0.298(6) -0.158(4) -0.351(4) 0.064(10) Uiso 1 1 d . . .
H17 H -0.349(4) -0.073(3) -0.472(3) 0.042(8) Uiso 1 1 d . . .

loop_
_atom_site_aniso_label
_atom_site_aniso_U_11
_atom_site_aniso_U_22
_atom_site_aniso_U_33
_atom_site_aniso_U_23
_atom_site_aniso_U_13
_atom_site_aniso_U_12
O1 0.0397(10) 0.0281(9) 0.0387(10) 0.0172(7) 0.0229(8) 0.0170(7)
N1 0.0295(10) 0.0221(10) 0.0360(10) 0.0145(8) 0.0205(8) 0.0161(8)
N2 0.0283(10) 0.0236(9) 0.0354(10) 0.0133(7) 0.0176(8) 0.0155(8)
N3 0.0312(11) 0.0264(10) 0.0390(11) 0.0170(8) 0.0212(9) 0.0167(8)
C1 0.0293(12) 0.0263(11) 0.0377(13) 0.0186(9) 0.0216(10) 0.0203(9)
C2 0.0281(11) 0.0253(11) 0.0346(12) 0.0161(9) 0.0196(10) 0.0180(9)
C3 0.0307(12) 0.0248(11) 0.0392(13) 0.0161(9) 0.0210(10) 0.0164(9)
C4 0.0298(12) 0.0249(11) 0.0412(13) 0.0167(9) 0.0237(10) 0.0141(10)
C5 0.0384(13) 0.0321(12) 0.0363(12) 0.0188(10) 0.0251(10) 0.0233(10)
C6 0.0310(12) 0.0257(11) 0.0360(12) 0.0147(9) 0.0202(10) 0.0194(9)
C7 0.0399(14) 0.0364(13) 0.0341(13) 0.0149(10) 0.0209(11) 0.0190(11)
C8 0.0269(11) 0.0236(11) 0.0277(11) 0.0119(8) 0.0140(9) 0.0142(9)
C9 0.0339(12) 0.0290(12) 0.0351(12) 0.0151(9) 0.0192(10) 0.0205(10)
C10 0.0295(12) 0.0339(12) 0.0377(12) 0.0188(10) 0.0204(10) 0.0201(10)
C11 0.0294(12) 0.0299(12) 0.0373(12) 0.0177(9) 0.0193(10) 0.0152(10)
C12 0.0337(13) 0.0258(11) 0.0358(13) 0.0171(9) 0.0218(10) 0.0132(10)
C13 0.0286(12) 0.0276(12) 0.0333(13) 0.0150(9) 0.0175(9) 0.0136(9)
C14 0.0267(11) 0.0293(12) 0.0377(13) 0.0165(9) 0.0184(9) 0.0189(9)
C15 0.0407(14) 0.0293(12) 0.0355(13) 0.0151(10) 0.0181(10) 0.0193(11)

loop_
_atom_type_symbol
_atom_type_description
_atom_type_scat_dispersion_real
_atom_type_scat_dispersion_imag
_atom_type_scat_source
C C 0.0181 0.0091
;
International Tables for Crystallography
(Vol. C, Tables 4.2.6.8 and 6.1.1.4)
;
N N 0.0311 0.0180
;
International Tables for Crystallography
(Vol. C, Tables 4.2.6.8 and 6.1.1.4)
;
O O 0.0492 0.0322
;
International Tables for Crystallography
(Vol. C, Tables 4.2.6.8 and 6.1.1.4)
;
H H 0.0000 0.0000
;
International Tables for Crystallography
(Vol. C, Table 6.1.1.4)
;

loop_
_geom_angle_atom_site_label_1
_geom_angle_atom_site_label_2
_geom_angle_atom_site_label_3
_geom_angle
_geom_angle_site_symmetry_1
_geom_angle_site_symmetry_3
_geom_angle_publ_flag
C8 N1 C1 122.44(17) . . ?
C8 N1 H7 116.9(19) . . ?
C1 N1 H7 114.7(19) . . ?
C9 N2 C8 115.65(18) . . ?
C11 N3 C8 115.33(18) . . ?
C6 C1 C2 121.86(19) . . ?
C6 C1 N1 118.29(19) . . ?
C2 C1 N1 119.80(18) . . ?
C3 C2 C1 117.7(2) . . ?
C3 C2 C12 122.3(2) . . ?
C1 C2 C12 119.99(18) . . ?
C4 C3 C2 120.9(2) . . ?
C4 C3 H1 118.7(16) . . ?
C2 C3 H1 120.4(16) . . ?
C5 C4 C3 120.58(19) . . ?
C5 C4 H2 124.2(14) . . ?
C3 C4 H2 115.2(14) . . ?
C4 C5 C6 120.3(2) . . ?
C4 C5 H3 120.5(17) . . ?
C6 C5 H3 119.3(17) . . ?
C5 C6 C1 118.7(2) . . ?
C5 C6 C7 120.74(19) . . ?
C1 C6 C7 120.57(19) . . ?
C6 C7 H4 117(2) . . ?
C6 C7 H5 111(2) . . ?
H4 C7 H5 102(3) . . ?
C6 C7 H6 111.7(15) . . ?
H4 C7 H6 107(3) . . ?
H5 C7 H6 107(3) . . ?
N2 C8 N3 126.65(19) . . ?
N2 C8 N1 117.76(18) . . ?
N3 C8 N1 115.59(18) . . ?
N2 C9 C10 122.9(2) . . ?
N2 C9 H8 116.6(14) . . ?
C10 C9 H8 120.4(14) . . ?
C9 C10 C11 116.3(2) . . ?
C9 C10 H9 120.4(15) . . ?
C11 C10 H9 123.1(15) . . ?
N3 C11 C10 123.1(2) . . ?
N3 C11 H10 118.2(16) . . ?
C10 C11 H10 118.7(16) . . ?
C13 C12 C2 115.82(18) . . ?
C13 C12 H11 111.7(16) . . ?
C2 C12 H11 106.1(17) . . ?
C13 C12 H12 108.6(16) . . ?
C2 C12 H12 109.4(16) . . ?
H11 C12 H12 105(2) . . ?
C12 C13 C14 114.27(18) . . ?
C12 C13 H13 112.0(15) . . ?
C14 C13 H13 102.9(16) . . ?
C12 C13 H14 113.2(16) . . ?
C14 C13 H14 106.9(17) . . ?
H13 C13 H14 107(2) . . ?
O1 C14 C15 121.9(2) . . ?
O1 C14 C13 122.07(19) . . ?
C15 C14 C13 116.03(18) . . ?
C14 C15 H15 111(2) . . ?
C14 C15 H16 108(2) . . ?
H15 C15 H16 105(3) . . ?
C14 C15 H17 114.4(17) . . ?
H15 C15 H17 109(3) . . ?
H16 C15 H17 108(3) . . ?

loop_
_geom_bond_atom_site_label_1
_geom_bond_atom_site_label_2
_geom_bond_distance
_geom_bond_site_symmetry_2
_geom_bond_publ_flag
O1 C14 1.218(3) . ?
N1 C8 1.374(3) . ?
N1 C1 1.433(3) . ?
N1 H7 0.88(3) . ?
N2 C9 1.342(3) . ?
N2 C8 1.342(3) . ?
N3 C11 1.338(3) . ?
N3 C8 1.346(3) . ?
C1 C6 1.401(3) . ?
C1 C2 1.402(3) . ?
C2 C3 1.400(3) . ?
C2 C12 1.510(3) . ?
C3 C4 1.395(3) . ?
C3 H1 1.00(3) . ?
C4 C5 1.377(3) . ?
C4 H2 0.95(3) . ?
C5 C6 1.401(3) . ?
C5 H3 1.00(3) . ?
C6 C7 1.504(3) . ?
C7 H4 0.94(4) . ?
C7 H5 0.95(4) . ?
C7 H6 1.04(3) . ?
C9 C10 1.377(3) . ?
C9 H8 0.99(3) . ?
C10 C11 1.386(3) . ?
C10 H9 0.97(3) . ?
C11 H10 0.97(3) . ?
C12 C13 1.510(3) . ?
C12 H11 1.01(3) . ?
C12 H12 1.00(3) . ?
C13 C14 1.516(3) . ?
C13 H13 0.99(3) . ?
C13 H14 0.98(3) . ?
C14 C15 1.493(3) . ?
C15 H15 1.00(4) . ?
C15 H16 0.98(4) . ?
C15 H17 0.98(3) . ?

loop_
_geom_hbond_atom_site_label_D
_geom_hbond_atom_site_label_H
_geom_hbond_atom_site_label_A
_geom_hbond_site_symmetry_D
_geom_hbond_site_symmetry_H
_geom_hbond_site_symmetry_A
_geom_hbond_distance_DA
_geom_hbond_distance_DH
_geom_hbond_distance_HA
_geom_hbond_angle_DHA
_geom_hbond_publ_flag
N1 H7 O1 . . 2_565 3.065(3) 0.88(4) 2.19(4) 175(3) no

loop_
_geom_torsion_atom_site_label_1
_geom_torsion_atom_site_label_2
_geom_torsion_atom_site_label_3
_geom_torsion_atom_site_label_4
_geom_torsion
_geom_torsion_site_symmetry_1
_geom_torsion_site_symmetry_2
_geom_torsion_site_symmetry_3
_geom_torsion_site_symmetry_4
_geom_torsion_publ_flag
C8 N1 C1 C6 102.9(2) . . . . ?
C8 N1 C1 C2 -79.4(3) . . . . ?
C6 C1 C2 C3 -2.8(3) . . . . ?
N1 C1 C2 C3 179.70(16) . . . . ?
C6 C1 C2 C12 176.02(17) . . . . ?
N1 C1 C2 C12 -1.5(3) . . . . ?
C1 C2 C3 C4 1.8(3) . . . . ?
C12 C2 C3 C4 -176.94(19) . . . . ?
C2 C3 C4 C5 0.1(3) . . . . ?
C3 C4 C5 C6 -1.2(3) . . . . ?
C4 C5 C6 C1 0.3(3) . . . . ?
C4 C5 C6 C7 -178.4(2) . . . . ?
C2 C1 C6 C5 1.8(3) . . . . ?
N1 C1 C6 C5 179.33(17) . . . . ?
C2 C1 C6 C7 -179.57(18) . . . . ?
N1 C1 C6 C7 -2.0(3) . . . . ?
C9 N2 C8 N3 -1.4(3) . . . . ?
C9 N2 C8 N1 178.22(16) . . . . ?
C11 N3 C8 N2 1.2(3) . . . . ?
C11 N3 C8 N1 -178.38(16) . . . . ?
C1 N1 C8 N2 15.2(3) . . . . ?
C1 N1 C8 N3 -165.14(19) . . . . ?
C8 N2 C9 C10 0.0(3) . . . . ?
N2 C9 C10 C11 1.3(3) . . . . ?
C8 N3 C11 C10 0.3(3) . . . . ?
C9 C10 C11 N3 -1.5(3) . . . . ?
C3 C2 C12 C13 2.2(3) . . . . ?
C1 C2 C12 C13 -176.49(18) . . . . ?
C2 C12 C13 C14 179.37(16) . . . . ?
C12 C13 C14 O1 -17.9(3) . . . . ?
C12 C13 C14 C15 163.2(2) . . . . ?
